data_7018015
loop_
_publ_author_name
'Jian, Zhongbao'
'Cui, Dongmei'

_publ_section_title
;
 Rare-earth metal bis(alkyl)s that bear a 2-pyridinemethanamine ligand:
 Dual catalysis of the polymerizations of both isoprene and ethylene.
;
_journal_issue 8
_journal_name_full 'Dalton transactions (Cambridge, England : 2003)'
_journal_page_first 2367
_journal_page_last 2373
_journal_paper_doi 10.1039/c1dt11890k
_journal_volume 41
_journal_year 2012
_chemical_formula_sum 'C31 H55 N2 O Sc Si2'
_chemical_formula_weight 572.91
_chemical_name_systematic
;
?
;
_space_group_IT_number 14
_symmetry_cell_setting monoclinic
_symmetry_space_group_name_Hall '-P 2ybc'
_symmetry_space_group_name_H-M 'P 1 21/c 1'
_atom_sites_solution_hydrogens geom
_atom_sites_solution_primary direct
_atom_sites_solution_secondary difmap
_audit_creation_method SHELXL-97
_cell_angle_alpha 90.00
_cell_angle_beta 107.0320(10)
_cell_angle_gamma 90.00
_cell_formula_units_Z 4
_cell_length_a 16.5704(11)
_cell_length_b 11.4058(7)
_cell_length_c 19.3785(12)
_cell_measurement_reflns_used 3150
_cell_measurement_temperature 185(2)
_cell_measurement_theta_max 22.84
_cell_measurement_theta_min 2.20
_cell_volume 3501.9(4)
_computing_cell_refinement 'Bruker SMART'
_computing_data_collection 'Bruker SMART'
_computing_data_reduction 'Bruker SAINT'
_computing_molecular_graphics 'Bruker SHELXTL'
_computing_publication_material 'Bruker SHELXTL'
_computing_structure_refinement 'SHELXL-97 (Sheldrick, 1997)'
_computing_structure_solution 'SHELXS-97 (Sheldrick, 1990)'
_diffrn_ambient_temperature 185(2)
_diffrn_measured_fraction_theta_full 0.998
_diffrn_measured_fraction_theta_max 0.998
_diffrn_measurement_device_type 'Bruker APEX CCD area detector'
_diffrn_measurement_method 'phi and omega scans'
_diffrn_radiation_monochromator graphite
_diffrn_radiation_source 'fine-focus sealed tube'
_diffrn_radiation_type MoK\a
_diffrn_radiation_wavelength 0.71073
_diffrn_reflns_av_R_equivalents 0.0479
_diffrn_reflns_av_sigmaI/netI 0.0517
_diffrn_reflns_limit_h_max 19
_diffrn_reflns_limit_h_min -19
_diffrn_reflns_limit_k_max 13
_diffrn_reflns_limit_k_min -13
_diffrn_reflns_limit_l_max 20
_diffrn_reflns_limit_l_min -23
_diffrn_reflns_number 20395
_diffrn_reflns_theta_full 25.05
_diffrn_reflns_theta_max 25.05
_diffrn_reflns_theta_min 2.10
_exptl_absorpt_coefficient_mu 0.302
_exptl_absorpt_correction_T_max 0.9763
_exptl_absorpt_correction_T_min 0.9256
_exptl_absorpt_correction_type multi-scan
_exptl_absorpt_process_details '(SADABS; Sheldrick, 1996)'
_exptl_crystal_density_diffrn 1.087
_exptl_crystal_density_method 'not measured'
_exptl_crystal_F_000 1248
_exptl_crystal_size_max 0.26
_exptl_crystal_size_mid 0.11
_exptl_crystal_size_min 0.08
_refine_diff_density_max 0.766
_refine_diff_density_min -0.445
_refine_diff_density_rms 0.057
_refine_ls_extinction_method none
_refine_ls_goodness_of_fit_ref 1.053
_refine_ls_hydrogen_treatment constr
_refine_ls_matrix_type full
_refine_ls_number_parameters 351
_refine_ls_number_reflns 6177
_refine_ls_number_restraints 17
_refine_ls_restrained_S_all 1.080
_refine_ls_R_factor_all 0.0829
_refine_ls_R_factor_gt 0.0530
_refine_ls_shift/su_max 0.005
_refine_ls_shift/su_mean 0.000
_refine_ls_structure_factor_coef Fsqd
_refine_ls_weighting_details 'calc w=1/[\s^2^(Fo^2^)+(0.0699P)^2^+0.6595P] where P=(Fo^2^+2Fc^2^)/3'
_refine_ls_weighting_scheme calc
_refine_ls_wR_factor_gt 0.1251
_refine_ls_wR_factor_ref 0.1407
_reflns_number_gt 4369
_reflns_number_total 6177
_reflns_threshold_expression >2sigma(I)
_cod_data_source_file c1dt11890k.txt
_cod_data_source_block 1
_cod_depositor_comments
;
The following automatic conversions were performed:

'_symmetry_cell_setting' value 'Monoclinic' changed to 'monoclinic'
according to /home/saulius/struct/CIF-dictionaries/cif_core.dic
dictionary named 'cif_core.dic' version 2.4.1 from 2010-06-29.

Automatic conversion script
Id: cif_fix_values 1715 2011-07-08 13:25:40Z adriana 
;
_cod_original_sg_symbol_H-M P2(1)/c
_cod_database_code 7018015

loop_
_symmetry_equiv_pos_as_xyz
'x, y, z'
'-x, y+1/2, -z+1/2'
'-x, -y, -z'
'x, -y-1/2, z-1/2'

loop_
_atom_site_label
_atom_site_type_symbol
_atom_site_fract_x
_atom_site_fract_y
_atom_site_fract_z
_atom_site_U_iso_or_equiv
_atom_site_adp_type
_atom_site_occupancy
_atom_site_symmetry_multiplicity
_atom_site_calc_flag
_atom_site_refinement_flags
_atom_site_disorder_assembly
_atom_site_disorder_group
C1 C 0.2210(2) 0.4778(3) 0.47793(18) 0.0426(8) Uani 1 1 d . . .
H1 H 0.1668 0.4543 0.4485 0.051 Uiso 1 1 calc R . .
C2 C 0.2576(2) 0.4145(3) 0.53862(19) 0.0502(9) Uani 1 1 d . . .
H2 H 0.2298 0.3485 0.5511 0.060 Uiso 1 1 calc R . .
C3 C 0.3362(2) 0.4487(3) 0.58157(18) 0.0505(9) Uani 1 1 d . . .
H3 H 0.3634 0.4067 0.6244 0.061 Uiso 1 1 calc R . .
C4 C 0.3745(2) 0.5442(3) 0.56144(17) 0.0423(8) Uani 1 1 d . . .
H4 H 0.4286 0.5687 0.5904 0.051 Uiso 1 1 calc R . .
C5 C 0.33404(18) 0.6050(2) 0.49876(15) 0.0316(7) Uani 1 1 d . . .
C6 C 0.37385(18) 0.7105(2) 0.47461(17) 0.0355(7) Uani 1 1 d . . .
H6 H 0.3814 0.7719 0.5128 0.043 Uiso 1 1 calc R . .
C7 C 0.46085(19) 0.6800(3) 0.4687(2) 0.0523(9) Uani 1 1 d . . .
H7A H 0.4562 0.6144 0.4351 0.078 Uiso 1 1 calc R . .
H7B H 0.4978 0.6577 0.5164 0.078 Uiso 1 1 calc R . .
H7C H 0.4846 0.7482 0.4509 0.078 Uiso 1 1 calc R . .
C8 C 0.34776(16) 0.8618(2) 0.38299(15) 0.0298(6) Uani 1 1 d . . .
C9 C 0.34772(17) 0.9712(2) 0.41805(16) 0.0322(7) Uani 1 1 d . . .
C10 C 0.37365(19) 1.0716(3) 0.38985(18) 0.0421(8) Uani 1 1 d . . .
H10 H 0.3740 1.1445 0.4136 0.051 Uiso 1 1 calc R . .
C11 C 0.3989(2) 1.0675(3) 0.32810(19) 0.0468(8) Uani 1 1 d . . .
H11 H 0.4150 1.1372 0.3088 0.056 Uiso 1 1 calc R . .
C12 C 0.40051(19) 0.9619(3) 0.29494(18) 0.0441(8) Uani 1 1 d . . .
H12 H 0.4188 0.9596 0.2528 0.053 Uiso 1 1 calc R . .
C13 C 0.37631(18) 0.8579(2) 0.32083(17) 0.0349(7) Uani 1 1 d . . .
C14 C 0.31918(18) 0.9834(2) 0.48573(16) 0.0371(7) Uani 1 1 d . . .
H14 H 0.2942 0.9066 0.4938 0.045 Uiso 1 1 calc R . .
C15 C 0.2512(2) 1.0772(3) 0.4779(2) 0.0568(10) Uani 1 1 d . . .
H15A H 0.2752 1.1545 0.4736 0.085 Uiso 1 1 calc R . .
H15B H 0.2307 1.0760 0.5204 0.085 Uiso 1 1 calc R . .
H15C H 0.2043 1.0614 0.4346 0.085 Uiso 1 1 calc R . .
C16 C 0.3935(2) 1.0081(3) 0.55176(19) 0.0597(10) Uani 1 1 d . . .
H16A H 0.4384 0.9508 0.5542 0.090 Uiso 1 1 calc R . .
H16B H 0.3753 1.0020 0.5954 0.090 Uiso 1 1 calc R . .
H16C H 0.4149 1.0873 0.5483 0.090 Uiso 1 1 calc R . .
C17 C 0.3810(2) 0.7450(3) 0.28108(18) 0.0446(8) Uani 1 1 d . . .
H17 H 0.3604 0.6801 0.3061 0.053 Uiso 1 1 calc R . .
C18 C 0.3254(3) 0.7482(3) 0.20267(19) 0.0608(10) Uani 1 1 d . . .
H18A H 0.2668 0.7641 0.2014 0.091 Uiso 1 1 calc R . .
H18B H 0.3284 0.6723 0.1798 0.091 Uiso 1 1 calc R . .
H18C H 0.3453 0.8100 0.1766 0.091 Uiso 1 1 calc R . .
C19 C 0.4724(2) 0.7169(4) 0.2832(2) 0.0741(13) Uani 1 1 d . . .
H19A H 0.4929 0.7766 0.2561 0.111 Uiso 1 1 calc R . .
H19B H 0.4745 0.6397 0.2616 0.111 Uiso 1 1 calc R . .
H19C H 0.5082 0.7164 0.3335 0.111 Uiso 1 1 calc R . .
C20 C 0.07698(19) 0.6862(3) 0.38496(19) 0.0457(8) Uani 1 1 d . . .
H20A H 0.0324 0.6977 0.3386 0.055 Uiso 1 1 calc R . .
H20B H 0.0695 0.6054 0.4007 0.055 Uiso 1 1 calc R . .
C21 C -0.0455(2) 0.7257(4) 0.4759(2) 0.0789(13) Uani 1 1 d . . .
H21A H -0.0949 0.7218 0.4331 0.118 Uiso 1 1 calc R . .
H21B H -0.0574 0.7788 0.5115 0.118 Uiso 1 1 calc R . .
H21C H -0.0330 0.6473 0.4969 0.118 Uiso 1 1 calc R . .
C22 C 0.1371(2) 0.7967(4) 0.5342(2) 0.0674(11) Uani 1 1 d . . .
H22A H 0.1519 0.7192 0.5561 0.101 Uiso 1 1 calc R . .
H22B H 0.1200 0.8479 0.5680 0.101 Uiso 1 1 calc R . .
H22C H 0.1861 0.8306 0.5230 0.101 Uiso 1 1 calc R . .
C23 C 0.0177(3) 0.9297(4) 0.4079(2) 0.0748(12) Uani 1 1 d . . .
H23A H 0.0666 0.9659 0.3977 0.112 Uiso 1 1 calc R . .
H23B H -0.0012 0.9793 0.4414 0.112 Uiso 1 1 calc R . .
H23C H -0.0282 0.9212 0.3628 0.112 Uiso 1 1 calc R . .
C24 C 0.1912(2) 0.5419(3) 0.27369(17) 0.0435(8) Uani 1 1 d . . .
H24A H 0.1304 0.5222 0.2562 0.052 Uiso 1 1 calc R . .
H24B H 0.2041 0.5824 0.2330 0.052 Uiso 1 1 calc R . .
C25 C 0.1845(3) 0.2836(3) 0.3112(2) 0.0705(12) Uani 1 1 d . . .
H25A H 0.1819 0.3026 0.3598 0.106 Uiso 1 1 calc R . .
H25B H 0.2125 0.2077 0.3120 0.106 Uiso 1 1 calc R . .
H25C H 0.1271 0.2795 0.2780 0.106 Uiso 1 1 calc R . .
C26 C 0.2568(3) 0.3472(4) 0.1917(2) 0.0790(13) Uani 1 1 d . . .
H26A H 0.2010 0.3427 0.1560 0.118 Uiso 1 1 calc R . .
H26B H 0.2830 0.2694 0.1980 0.118 Uiso 1 1 calc R . .
H26C H 0.2923 0.4022 0.1747 0.118 Uiso 1 1 calc R . .
C27 C 0.3547(2) 0.4056(3) 0.3435(2) 0.0587(10) Uani 1 1 d . . .
H27A H 0.3861 0.4694 0.3292 0.088 Uiso 1 1 calc R . .
H27B H 0.3834 0.3310 0.3418 0.088 Uiso 1 1 calc R . .
H27C H 0.3520 0.4194 0.3926 0.088 Uiso 1 1 calc R . .
N1 N 0.25752(15) 0.57230(19) 0.45733(13) 0.0327(6) Uani 1 1 d . . .
N2 N 0.31626(14) 0.75822(18) 0.40781(12) 0.0285(5) Uani 1 1 d . . .
Sc1 Sc 0.19955(3) 0.68278(4) 0.35612(3) 0.03033(17) Uani 1 1 d . . .
Si1 Si 0.04779(6) 0.78194(9) 0.44924(5) 0.0475(3) Uani 1 1 d . . .
Si2 Si 0.24525(6) 0.39969(7) 0.27999(5) 0.0417(2) Uani 1 1 d . . .
O1 O 0.15215(13) 0.81835(16) 0.27257(11) 0.0412(5) Uani 1 1 d D E .
C28 C 0.0807(2) 0.7887(3) 0.20959(19) 0.0609(10) Uani 1 1 d D . .
H28A H 0.0364 0.7464 0.2258 0.073 Uiso 0.50 1 d P A 1
H28B H 0.0988 0.7369 0.1764 0.073 Uiso 0.50 1 d P B 1
H28C H 0.0365 0.7468 0.2257 0.073 Uiso 0.50 1 d P C 2
H28D H 0.0992 0.7367 0.1766 0.073 Uiso 0.50 1 d P D 2
C29A C 0.0570(7) 0.8987(7) 0.1650(6) 0.074(4) Uani 0.50 1 d PD E 1
H29A H 0.0511 0.8825 0.1136 0.089 Uiso 0.50 1 calc PR E 1
H29B H 0.0030 0.9308 0.1690 0.089 Uiso 0.50 1 calc PR E 1
C30A C 0.1280(5) 0.9833(6) 0.1957(3) 0.090(3) Uani 0.50 1 d PD E 1
H30A H 0.1069 1.0649 0.1926 0.107 Uiso 0.50 1 calc PR E 1
H30B H 0.1713 0.9777 0.1698 0.107 Uiso 0.50 1 calc PR E 1
C29B C 0.0372(7) 0.9029(7) 0.1812(7) 0.074(4) Uani 0.50 1 d PD E 2
H29C H -0.0180 0.9075 0.1910 0.089 Uiso 0.50 1 calc PR E 2
H29D H 0.0276 0.9082 0.1284 0.089 Uiso 0.50 1 calc PR E 2
C30B C 0.0924(5) 0.9986(5) 0.2180(6) 0.090(3) Uani 0.50 1 d PD E 2
H30C H 0.1137 1.0431 0.1831 0.107 Uiso 0.50 1 calc PR E 2
H30D H 0.0607 1.0531 0.2403 0.107 Uiso 0.50 1 calc PR E 2
C31 C 0.1643(2) 0.9451(3) 0.27470(18) 0.0530(9) Uani 1 1 d D . .
H31A H 0.2243 0.9653 0.2864 0.064 Uiso 0.50 1 d P F 1
H31B H 0.1403 0.9810 0.3112 0.064 Uiso 0.50 1 d P G 1
H31C H 0.2245 0.9646 0.2856 0.064 Uiso 0.50 1 d P H 2
H31D H 0.1426 0.9798 0.3133 0.064 Uiso 0.50 1 d P I 2

loop_
_atom_site_aniso_label
_atom_site_aniso_U_11
_atom_site_aniso_U_22
_atom_site_aniso_U_33
_atom_site_aniso_U_23
_atom_site_aniso_U_13
_atom_site_aniso_U_12
C1 0.0402(18) 0.0344(17) 0.054(2) 0.0028(15) 0.0145(16) -0.0058(14)
C2 0.058(2) 0.0379(18) 0.061(2) 0.0159(17) 0.027(2) 0.0019(16)
C3 0.060(2) 0.048(2) 0.045(2) 0.0215(16) 0.0176(19) 0.0146(17)
C4 0.0407(18) 0.0421(18) 0.0404(19) 0.0053(15) 0.0063(16) 0.0059(15)
C5 0.0354(17) 0.0271(14) 0.0327(17) -0.0006(12) 0.0107(14) 0.0043(12)
C6 0.0335(17) 0.0288(15) 0.0402(19) -0.0019(13) 0.0045(14) -0.0040(12)
C7 0.0347(18) 0.051(2) 0.065(2) 0.0156(18) 0.0044(17) -0.0003(15)
C8 0.0224(14) 0.0292(14) 0.0373(17) 0.0023(12) 0.0082(13) 0.0011(11)
C9 0.0257(15) 0.0302(15) 0.0409(18) 0.0003(13) 0.0101(14) -0.0004(12)
C10 0.0437(19) 0.0280(16) 0.058(2) 0.0000(14) 0.0195(17) -0.0051(13)
C11 0.049(2) 0.0354(17) 0.063(2) 0.0105(16) 0.0278(19) -0.0023(15)
C12 0.0423(19) 0.0465(19) 0.051(2) 0.0094(16) 0.0254(17) 0.0022(15)
C13 0.0289(16) 0.0338(16) 0.0445(19) 0.0044(14) 0.0144(14) 0.0032(13)
C14 0.0393(18) 0.0302(15) 0.0444(19) -0.0053(14) 0.0163(15) -0.0042(13)
C15 0.064(2) 0.046(2) 0.067(3) -0.0051(18) 0.031(2) 0.0089(17)
C16 0.060(2) 0.069(2) 0.051(2) -0.0127(19) 0.0165(19) -0.018(2)
C17 0.050(2) 0.0402(18) 0.050(2) -0.0015(16) 0.0255(18) 0.0041(15)
C18 0.083(3) 0.060(2) 0.044(2) -0.0066(18) 0.026(2) -0.002(2)
C19 0.067(3) 0.073(3) 0.097(3) -0.008(2) 0.047(3) 0.020(2)
C20 0.0336(17) 0.0472(19) 0.054(2) -0.0010(16) 0.0089(16) -0.0071(15)
C21 0.052(3) 0.116(4) 0.076(3) 0.011(3) 0.031(2) -0.009(2)
C22 0.059(2) 0.098(3) 0.046(2) -0.001(2) 0.018(2) -0.017(2)
C23 0.080(3) 0.071(3) 0.080(3) -0.003(2) 0.033(3) 0.012(2)
C24 0.0475(19) 0.0366(17) 0.0398(19) -0.0030(14) 0.0025(16) 0.0015(14)
C25 0.075(3) 0.0362(19) 0.101(4) 0.002(2) 0.027(3) -0.0018(18)
C26 0.092(3) 0.080(3) 0.065(3) -0.019(2) 0.022(2) 0.023(2)
C27 0.053(2) 0.0381(19) 0.074(3) -0.0090(18) 0.002(2) 0.0093(16)
N1 0.0334(14) 0.0291(12) 0.0357(15) 0.0014(11) 0.0102(12) -0.0025(10)
N2 0.0273(13) 0.0240(12) 0.0333(14) 0.0026(10) 0.0079(11) -0.0008(10)
Sc1 0.0286(3) 0.0257(3) 0.0340(3) 0.0002(2) 0.0050(2) -0.0010(2)
Si1 0.0374(5) 0.0612(6) 0.0471(6) 0.0017(5) 0.0174(5) -0.0026(4)
Si2 0.0461(6) 0.0304(4) 0.0449(6) -0.0061(4) 0.0078(4) 0.0020(4)
O1 0.0431(13) 0.0332(11) 0.0399(13) 0.0053(9) 0.0006(10) 0.0058(9)
C28 0.057(2) 0.059(2) 0.048(2) 0.0012(17) -0.0145(19) 0.0051(18)
C29A 0.091(6) 0.057(3) 0.055(5) -0.010(3) -0.009(5) 0.038(3)
C30A 0.046(5) 0.059(4) 0.136(7) 0.040(4) -0.015(4) 0.028(4)
C29B 0.091(6) 0.057(3) 0.055(5) -0.010(3) -0.009(5) 0.038(3)
C30B 0.046(5) 0.059(4) 0.136(7) 0.040(4) -0.015(4) 0.028(4)
C31 0.050(2) 0.0332(17) 0.069(3) 0.0043(16) 0.0069(19) 0.0082(15)

loop_
_atom_type_symbol
_atom_type_description
_atom_type_scat_dispersion_real
_atom_type_scat_dispersion_imag
_atom_type_scat_source
C C 0.0033 0.0016 'International Tables Vol C Tables 4.2.6.8 and 6.1.1.4'
H H 0.0000 0.0000 'International Tables Vol C Tables 4.2.6.8 and 6.1.1.4'
N N 0.0061 0.0033 'International Tables Vol C Tables 4.2.6.8 and 6.1.1.4'
O O 0.0106 0.0060 'International Tables Vol C Tables 4.2.6.8 and 6.1.1.4'
Si Si 0.0817 0.0704 'International Tables Vol C Tables 4.2.6.8 and 6.1.1.4'
Sc Sc 0.2519 0.3716 'International Tables Vol C Tables 4.2.6.8 and 6.1.1.4'

loop_
_geom_angle_atom_site_label_1
_geom_angle_atom_site_label_2
_geom_angle_atom_site_label_3
_geom_angle
N1 C1 C2 123.5(3)
N1 C1 H1 118.2
C2 C1 H1 118.2
C1 C2 C3 118.3(3)
C1 C2 H2 120.8
C3 C2 H2 120.8
C4 C3 C2 119.0(3)
C4 C3 H3 120.5
C2 C3 H3 120.5
C3 C4 C5 120.0(3)
C3 C4 H4 120.0
C5 C4 H4 120.0
N1 C5 C4 121.0(3)
N1 C5 C6 117.3(2)
C4 C5 C6 121.7(3)
N2 C6 C5 109.8(2)
N2 C6 C7 113.8(2)
C5 C6 C7 110.6(2)
N2 C6 H6 107.5
C5 C6 H6 107.5
C7 C6 H6 107.5
C6 C7 H7A 109.5
C6 C7 H7B 109.5
H7A C7 H7B 109.5
C6 C7 H7C 109.5
H7A C7 H7C 109.5
H7B C7 H7C 109.5
C13 C8 C9 118.7(2)
C13 C8 N2 120.4(2)
C9 C8 N2 120.9(2)
C10 C9 C8 119.5(3)
C10 C9 C14 118.2(3)
C8 C9 C14 122.3(2)
C11 C10 C9 121.4(3)
C11 C10 H10 119.3
C9 C10 H10 119.3
C12 C11 C10 119.3(3)
C12 C11 H11 120.3
C10 C11 H11 120.3
C11 C12 C13 122.2(3)
C11 C12 H12 118.9
C13 C12 H12 118.9
C12 C13 C8 118.9(3)
C12 C13 C17 118.6(3)
C8 C13 C17 122.6(3)
C16 C14 C9 111.2(2)
C16 C14 C15 110.2(3)
C9 C14 C15 112.5(3)
C16 C14 H14 107.6
C9 C14 H14 107.6
C15 C14 H14 107.6
C14 C15 H15A 109.5
C14 C15 H15B 109.5
H15A C15 H15B 109.5
C14 C15 H15C 109.5
H15A C15 H15C 109.5
H15B C15 H15C 109.5
C14 C16 H16A 109.5
C14 C16 H16B 109.5
H16A C16 H16B 109.5
C14 C16 H16C 109.5
H16A C16 H16C 109.5
H16B C16 H16C 109.5
C13 C17 C18 112.3(3)
C13 C17 C19 111.2(3)
C18 C17 C19 109.6(3)
C13 C17 H17 107.9
C18 C17 H17 107.9
C19 C17 H17 107.9
C17 C18 H18A 109.5
C17 C18 H18B 109.5
H18A C18 H18B 109.5
C17 C18 H18C 109.5
H18A C18 H18C 109.5
H18B C18 H18C 109.5
C17 C19 H19A 109.5
C17 C19 H19B 109.5
H19A C19 H19B 109.5
C17 C19 H19C 109.5
H19A C19 H19C 109.5
H19B C19 H19C 109.5
Si1 C20 Sc1 128.05(16)
Si1 C20 H20A 105.3
Sc1 C20 H20A 105.3
Si1 C20 H20B 105.3
Sc1 C20 H20B 105.3
H20A C20 H20B 106.0
Si1 C21 H21A 109.5
Si1 C21 H21B 109.5
H21A C21 H21B 109.5
Si1 C21 H21C 109.5
H21A C21 H21C 109.5
H21B C21 H21C 109.5
Si1 C22 H22A 109.5
Si1 C22 H22B 109.5
H22A C22 H22B 109.5
Si1 C22 H22C 109.5
H22A C22 H22C 109.5
H22B C22 H22C 109.5
Si1 C23 H23A 109.5
Si1 C23 H23B 109.5
H23A C23 H23B 109.5
Si1 C23 H23C 109.5
H23A C23 H23C 109.5
H23B C23 H23C 109.5
Si2 C24 Sc1 131.13(17)
Si2 C24 H24A 104.5
Sc1 C24 H24A 104.5
Si2 C24 H24B 104.5
Sc1 C24 H24B 104.5
H24A C24 H24B 105.6
Si2 C25 H25A 109.5
Si2 C25 H25B 109.5
H25A C25 H25B 109.5
Si2 C25 H25C 109.5
H25A C25 H25C 109.5
H25B C25 H25C 109.5
Si2 C26 H26A 109.5
Si2 C26 H26B 109.5
H26A C26 H26B 109.5
Si2 C26 H26C 109.5
H26A C26 H26C 109.5
H26B C26 H26C 109.5
Si2 C27 H27A 109.5
Si2 C27 H27B 109.5
H27A C27 H27B 109.5
Si2 C27 H27C 109.5
H27A C27 H27C 109.5
H27B C27 H27C 109.5
C5 N1 C1 118.2(3)
C5 N1 Sc1 116.45(17)
C1 N1 Sc1 125.4(2)
C8 N2 C6 113.3(2)
C8 N2 Sc1 123.89(17)
C6 N2 Sc1 122.80(16)
N2 Sc1 O1 98.27(8)
N2 Sc1 C24 119.54(11)
O1 Sc1 C24 92.58(10)
N2 Sc1 C20 130.43(11)
O1 Sc1 C20 90.96(10)
C24 Sc1 C20 108.44(12)
N2 Sc1 N1 73.65(8)
O1 Sc1 N1 168.95(8)
C24 Sc1 N1 97.96(10)
C20 Sc1 N1 88.83(10)
C20 Si1 C22 110.80(17)
C20 Si1 C23 109.72(17)
C22 Si1 C23 109.8(2)
C20 Si1 C21 112.76(18)
C22 Si1 C21 106.92(18)
C23 Si1 C21 106.7(2)
C24 Si2 C25 110.40(17)
C24 Si2 C27 111.80(15)
C25 Si2 C27 108.88(19)
C24 Si2 C26 113.48(17)
C25 Si2 C26 106.1(2)
C27 Si2 C26 105.87(19)
C31 O1 C28 108.8(2)
C31 O1 Sc1 131.02(18)
C28 O1 Sc1 118.33(17)
O1 C28 C29B 106.7(3)
O1 C28 C29A 107.2(3)
O1 C28 H28A 109.6
C29A C28 H28A 119.2
O1 C28 H28B 110.9
C29B C28 H28B 118.9
C29A C28 H28B 101.7
H28A C28 H28B 108.0
O1 C28 H28C 109.7
C29B C28 H28C 102.1
C29A C28 H28C 119.0
H28B C28 H28C 108.1
O1 C28 H28D 110.5
C29B C28 H28D 119.2
H28A C28 H28D 108.0
H28C C28 H28D 108.2
C30A C29A C28 105.3(4)
C30A C29A H29A 110.7
C28 C29A H29A 110.7
C30A C29A H29B 110.7
C28 C29A H29B 110.7
H29A C29A H29B 108.8
C29A C30A C31 104.2(4)
C29A C30A H30A 110.9
C31 C30A H30A 110.9
C29A C30A H30B 110.9
C31 C30A H30B 110.9
H30A C30A H30B 108.9
C28 C29B C30B 107.5(4)
C28 C29B H29C 110.2
C30B C29B H29C 110.2
C28 C29B H29D 110.2
C30B C29B H29D 110.2
H29C C29B H29D 108.5
C31 C30B C29B 107.6(4)
C31 C30B H30C 110.2
C29B C30B H30C 110.2
C31 C30B H30D 110.2
C29B C30B H30D 110.2
H30C C30B H30D 108.5
O1 C31 C30B 108.1(3)
O1 C31 C30A 104.1(3)
O1 C31 H31A 111.2
C30B C31 H31A 127.6
C30A C31 H31A 103.8
O1 C31 H31B 110.3
C30A C31 H31B 118.1
H31A C31 H31B 109.1
O1 C31 H31C 110.7
C30B C31 H31C 127.3
C30A C31 H31C 103.1
H31B C31 H31C 110.2
O1 C31 H31D 109.6
C30B C31 H31D 90.3
C30A C31 H31D 120.8
H31A C31 H31D 107.2
H31C C31 H31D 108.2

loop_
_geom_bond_atom_site_label_1
_geom_bond_atom_site_label_2
_geom_bond_distance
C1 N1 1.353(3)
C1 C2 1.362(4)
C1 H1 0.9500
C2 C3 1.380(5)
C2 H2 0.9500
C3 C4 1.374(4)
C3 H3 0.9500
C4 C5 1.389(4)
C4 H4 0.9500
C5 N1 1.340(4)
C5 C6 1.510(4)
C6 N2 1.470(4)
C6 C7 1.519(4)
C6 H6 1.0000
C7 H7A 0.9800
C7 H7B 0.9800
C7 H7C 0.9800
C8 C13 1.418(4)
C8 C9 1.421(4)
C8 N2 1.430(3)
C9 C10 1.389(4)
C9 C14 1.525(4)
C10 C11 1.379(4)
C10 H10 0.9500
C11 C12 1.369(4)
C11 H11 0.9500
C12 C13 1.392(4)
C12 H12 0.9500
C13 C17 1.514(4)
C14 C16 1.520(4)
C14 C15 1.528(4)
C14 H14 1.0000
C15 H15A 0.9800
C15 H15B 0.9800
C15 H15C 0.9800
C16 H16A 0.9800
C16 H16B 0.9800
C16 H16C 0.9800
C17 C18 1.530(5)
C17 C19 1.537(5)
C17 H17 1.0000
C18 H18A 0.9800
C18 H18B 0.9800
C18 H18C 0.9800
C19 H19A 0.9800
C19 H19B 0.9800
C19 H19C 0.9800
C20 Si1 1.825(3)
C20 Sc1 2.259(3)
C20 H20A 0.9900
C20 H20B 0.9900
C21 Si1 1.880(4)
C21 H21A 0.9800
C21 H21B 0.9800
C21 H21C 0.9800
C22 Si1 1.871(4)
C22 H22A 0.9800
C22 H22B 0.9800
C22 H22C 0.9800
C23 Si1 1.870(4)
C23 H23A 0.9800
C23 H23B 0.9800
C23 H23C 0.9800
C24 Si2 1.839(3)
C24 Sc1 2.242(3)
C24 H24A 0.9900
C24 H24B 0.9900
C25 Si2 1.868(4)
C25 H25A 0.9800
C25 H25B 0.9800
C25 H25C 0.9800
C26 Si2 1.875(4)
C26 H26A 0.9800
C26 H26B 0.9800
C26 H26C 0.9800
C27 Si2 1.871(3)
C27 H27A 0.9800
C27 H27B 0.9800
C27 H27C 0.9800
N1 Sc1 2.292(2)
N2 Sc1 2.085(2)
Sc1 O1 2.2100(19)
O1 C31 1.458(3)
O1 C28 1.469(4)
C28 C29B 1.512(7)
C28 C29A 1.509(7)
C28 H28A 1.0039
C28 H28B 0.9824
C28 H28C 0.9997
C28 H28D 0.9841
C29A C30A 1.503(5)
C29A H29A 0.9900
C29A H29B 0.9900
C30A C31 1.534(5)
C30A H30A 0.9900
C30A H30B 0.9900
C29B C30B 1.468(8)
C29B H29C 0.9900
C29B H29D 0.9900
C30B C31 1.494(6)
C30B H30C 0.9900
C30B H30D 0.9900
C31 H31A 0.9804
C31 H31B 0.9946
C31 H31C 0.9835
C31 H31D 1.0017
